data_2022709
loop_
_publ_author_name
'Clapham, Margaret L.'
'Douglas, Christopher J.'

_publ_section_title
;
 Two new cases of polymorphism in diagonally substituted rubrene
 derivatives.
;
_journal_coeditor_code JY2028
_journal_issue 'Pt 4'
_journal_name_full 'Acta crystallographica. Section E, Crystallographic communications'
_journal_page_first 406
_journal_page_last 409
_journal_paper_doi 10.1107/S2056989023002736
_journal_volume 79
_journal_year 2023
_chemical_formula_iupac 'C44 H26 F6'
_chemical_formula_moiety 'C44 H26 F6'
_chemical_formula_sum 'C44 H26 F6'
_chemical_formula_weight 668.68
_chemical_name_common 'CF3 AD Rubrene'
_chemical_name_systematic
;
5,11-Diphenyl-6,12-bis[4-(trifluoromethyl)phenyl]tetracene
;
_space_group_crystal_system triclinic
_space_group_IT_number 2
_space_group_name_Hall '-P 1'
_space_group_name_H-M_alt 'P -1'
_atom_sites_solution_hydrogens geom
_atom_sites_solution_primary direct
_atom_sites_solution_secondary difmap
_audit_creation_method 'SHELXL-2018/3 (Scheldrick, 2015b)'
_cell_angle_alpha 88.234(2)
_cell_angle_beta 80.5590(10)
_cell_angle_gamma 81.623(2)
_cell_formula_units_Z 1
_cell_length_a 7.0808(3)
_cell_length_b 8.3978(4)
_cell_length_c 13.4212(5)
_cell_measurement_reflns_used 6944
_cell_measurement_temperature 125(2)
_cell_measurement_theta_max 30.61
_cell_measurement_theta_min 2.45
_cell_volume 778.84(6)
_computing_cell_refinement
;
SAINT (Bruker, 2016)
;
_computing_data_collection
;
APEX3 (Bruker, 2016)
;
_computing_data_reduction
;
SAINT (Bruker, 2016)
;
_computing_molecular_graphics
;
<i>ShelXle</i> (H\"ubschle et al., 2011)
;
_computing_publication_material
;
SHELXTL (Sheldrick, 2008)
;
_computing_structure_refinement
;
<i>SHELXL2018/3</i> (Sheldrick, 2015b)
;
_computing_structure_solution
;
<i>SHELXT2014/5</i> (Sheldrick, 2015a)
;
_diffrn_ambient_temperature 125(2)
_diffrn_measured_fraction_theta_full 0.999
_diffrn_measured_fraction_theta_max 0.990
_diffrn_measurement_device_type 'Bruker Photon-II CMOS'
_diffrn_measurement_method '\f and \w scans'
_diffrn_radiation_type MoK\a
_diffrn_radiation_wavelength 0.71073
_diffrn_reflns_av_R_equivalents 0.0330
_diffrn_reflns_av_unetI/netI 0.0344
_diffrn_reflns_limit_h_max 10
_diffrn_reflns_limit_h_min -10
_diffrn_reflns_limit_k_max 12
_diffrn_reflns_limit_k_min -12
_diffrn_reflns_limit_l_max 19
_diffrn_reflns_limit_l_min -19
_diffrn_reflns_number 17779
_diffrn_reflns_theta_full 25.242
_diffrn_reflns_theta_max 30.729
_diffrn_reflns_theta_min 2.452
_diffrn_source micro
_exptl_absorpt_coefficient_mu 0.107
_exptl_absorpt_correction_T_max 0.7461
_exptl_absorpt_correction_T_min 0.6643
_exptl_absorpt_correction_type multi-scan
_exptl_absorpt_process_details
;
(SADABS; Krause <i>et al.</i>,  2015)
;
_exptl_crystal_colour red
_exptl_crystal_density_diffrn 1.426
_exptl_crystal_density_method 'not measured'
_exptl_crystal_description needle
_exptl_crystal_F_000 344
_exptl_crystal_size_max 0.250
_exptl_crystal_size_mid 0.080
_exptl_crystal_size_min 0.080
_refine_diff_density_max 0.357
_refine_diff_density_min -0.216
_refine_ls_extinction_method none
_refine_ls_goodness_of_fit_ref 1.031
_refine_ls_hydrogen_treatment constr
_refine_ls_matrix_type full
_refine_ls_number_parameters 254
_refine_ls_number_reflns 4796
_refine_ls_number_restraints 54
_refine_ls_restrained_S_all 1.047
_refine_ls_R_factor_all 0.0602
_refine_ls_R_factor_gt 0.0456
_refine_ls_shift/su_max 0.000
_refine_ls_shift/su_mean 0.000
_refine_ls_structure_factor_coef Fsqd
_refine_ls_weighting_details 'w=1/[\s^2^(Fo^2^)+(0.0677P)^2^+0.2030P] where P=(Fo^2^+2Fc^2^)/3'
_refine_ls_weighting_scheme calc
_refine_ls_wR_factor_gt 0.1203
_refine_ls_wR_factor_ref 0.1331
_reflns_number_gt 3777
_reflns_number_total 4796
_reflns_threshold_expression 'I > 2\s(I)'
_cod_data_source_file jy2028sup1.cif
_cod_data_source_block 1
_cod_depositor_comments 'Adding full bibliography for 2022709--2022712.cif.'
_cod_database_code 2022709
_cod_database_fobs_code 2022709
_shelx_space_group_comment
;
The symmetry employed for this shelxl refinement is uniquely defined
by the following loop, which should always be used as a source of
symmetry information in preference to the above space-group names.
They are only intended as comments.
;
_shelx_estimated_absorpt_t_min 0.974
_shelx_estimated_absorpt_t_max 0.992

loop_
_space_group_symop_operation_xyz
'x, y, z'
'-x, -y, -z'

loop_
_atom_site_type_symbol
_atom_site_label
_atom_site_fract_x
_atom_site_fract_y
_atom_site_fract_z
_atom_site_U_iso_or_equiv
_atom_site_adp_type
_atom_site_calc_flag
_atom_site_occupancy
_atom_site_disorder_assembly
_atom_site_disorder_group
C C1 0.01792(16) 0.39026(13) 0.66732(8) 0.0226(2) Uani d 1 . .
H H1 -0.009095 0.444837 0.730124 0.027 Uiso calc 1 . .
C C2 -0.10396(16) 0.28909(14) 0.64654(9) 0.0258(2) Uani d 1 . .
H H2 -0.215225 0.274960 0.694302 0.031 Uiso calc 1 . .
C C3 -0.06545(17) 0.20452(14) 0.55371(9) 0.0256(2) Uani d 1 . .
H H3 -0.151890 0.135159 0.539123 0.031 Uiso calc 1 . .
C C4 0.09514(16) 0.22274(13) 0.48564(8) 0.0226(2) Uani d 1 . .
H H4 0.120443 0.163455 0.424577 0.027 Uiso calc 1 . .
C C5 0.22728(15) 0.32896(12) 0.50350(8) 0.0190(2) Uani d 1 . .
C C6 0.39655(15) 0.34315(12) 0.43500(7) 0.0182(2) Uani d 1 . .
C C7 0.52091(14) 0.45501(12) 0.45239(7) 0.0175(2) Uani d 1 . .
C C8 0.68520(15) 0.48264(12) 0.38051(7) 0.0184(2) Uani d 1 . .
C C9 0.81357(15) 0.58334(12) 0.40331(8) 0.0188(2) Uani d 1 . .
C C10 0.44475(15) 0.22325(12) 0.35087(8) 0.0196(2) Uani d 1 . .
C C11 0.36977(16) 0.24829(13) 0.26079(8) 0.0220(2) Uani d 1 . .
H H11 0.290420 0.346631 0.250057 0.026 Uiso calc 1 . .
C C12 0.41022(17) 0.13050(14) 0.18663(9) 0.0261(2) Uani d 1 . .
H H12 0.359656 0.149270 0.125314 0.031 Uiso calc 1 . .
C C13 0.52406(19) -0.01412(14) 0.20194(9) 0.0299(3) Uani d 1 . .
H H13 0.552752 -0.093917 0.150907 0.036 Uiso calc 1 . .
C C14 0.5959(2) -0.04202(14) 0.29183(10) 0.0307(3) Uani d 1 . .
H H14 0.672738 -0.141528 0.302808 0.037 Uiso calc 1 . .
C C15 0.55537(17) 0.07591(13) 0.36619(9) 0.0252(2) Uani d 1 . .
H H15 0.603751 0.055584 0.428018 0.030 Uiso calc 1 . .
C C16 0.72284(15) 0.42311(13) 0.27387(8) 0.0201(2) Uani d 1 . .
C C17 0.64437(17) 0.51947(14) 0.20039(8) 0.0239(2) Uani d 1 . .
H H17 0.560887 0.616515 0.219579 0.029 Uiso calc 1 . .
C C18 0.68658(18) 0.47556(15) 0.09905(9) 0.0281(2) Uani d 1 . .
H H18 0.632752 0.542318 0.049352 0.034 Uiso calc 1 . .
C C19 0.80767(17) 0.33375(16) 0.07142(9) 0.0288(3) Uani d 1 . .
C C20 0.88955(17) 0.23715(16) 0.14335(9) 0.0293(3) Uani d 1 . .
H H20 0.972915 0.140179 0.123847 0.035 Uiso calc 1 . .
C C21 0.84900(16) 0.28296(14) 0.24402(9) 0.0246(2) Uani d 1 . .
H H21 0.907679 0.218296 0.293053 0.030 Uiso calc 1 . .
C C22_1 0.8462(2) 0.2795(2) -0.03626(11) 0.0428(3) Uani d 0.53(3) A 1
F F1_1 0.7831(15) 0.3834(12) -0.1017(5) 0.0620(16) Uani d 0.53(3) A 1
F F2_1 1.0337(8) 0.2311(12) -0.0710(7) 0.0480(11) Uani d 0.53(3) A 1
F F3_1 0.7692(17) 0.1384(13) -0.0452(5) 0.0641(17) Uani d 0.53(3) A 1
C C22_2 0.8462(2) 0.2795(2) -0.03626(11) 0.0428(3) Uani d 0.47(3) A 2
F F1_2 0.8272(15) 0.4141(10) -0.0981(6) 0.0622(14) Uani d 0.47(3) A 2
F F2_2 1.0216(12) 0.2031(17) -0.0622(8) 0.065(2) Uani d 0.47(3) A 2
F F3_2 0.7142(14) 0.1977(19) -0.0581(5) 0.0660(18) Uani d 0.47(3) A 2

loop_
_atom_site_aniso_label
_atom_site_aniso_U_11
_atom_site_aniso_U_22
_atom_site_aniso_U_33
_atom_site_aniso_U_12
_atom_site_aniso_U_13
_atom_site_aniso_U_23
C1 0.0213(5) 0.0233(5) 0.0225(5) -0.0027(4) -0.0010(4) -0.0039(4)
C2 0.0217(5) 0.0269(5) 0.0280(6) -0.0050(4) -0.0003(4) -0.0026(4)
C3 0.0247(5) 0.0257(5) 0.0286(6) -0.0089(4) -0.0054(4) -0.0022(4)
C4 0.0256(5) 0.0225(5) 0.0215(5) -0.0066(4) -0.0053(4) -0.0025(4)
C5 0.0212(5) 0.0184(4) 0.0185(5) -0.0034(4) -0.0056(4) -0.0018(3)
C6 0.0205(5) 0.0184(4) 0.0163(4) -0.0025(4) -0.0048(4) -0.0028(3)
C7 0.0183(4) 0.0179(4) 0.0165(4) -0.0020(3) -0.0037(4) -0.0027(3)
C8 0.0199(5) 0.0190(4) 0.0161(4) -0.0012(4) -0.0030(4) -0.0033(3)
C9 0.0195(5) 0.0182(4) 0.0183(5) -0.0015(4) -0.0032(4) -0.0017(3)
C10 0.0213(5) 0.0189(4) 0.0191(5) -0.0044(4) -0.0027(4) -0.0041(3)
C11 0.0220(5) 0.0236(5) 0.0210(5) -0.0021(4) -0.0056(4) -0.0038(4)
C12 0.0279(5) 0.0304(6) 0.0216(5) -0.0057(4) -0.0065(4) -0.0069(4)
C13 0.0380(6) 0.0245(5) 0.0275(6) -0.0054(5) -0.0036(5) -0.0110(4)
C14 0.0394(7) 0.0195(5) 0.0320(6) 0.0003(5) -0.0056(5) -0.0047(4)
C15 0.0327(6) 0.0209(5) 0.0227(5) -0.0018(4) -0.0075(4) -0.0022(4)
C16 0.0199(5) 0.0225(5) 0.0182(5) -0.0054(4) -0.0011(4) -0.0049(4)
C17 0.0285(5) 0.0235(5) 0.0201(5) -0.0054(4) -0.0029(4) -0.0027(4)
C18 0.0340(6) 0.0330(6) 0.0191(5) -0.0113(5) -0.0038(4) -0.0010(4)
C19 0.0277(6) 0.0404(7) 0.0194(5) -0.0122(5) 0.0017(4) -0.0107(4)
C20 0.0227(5) 0.0348(6) 0.0295(6) -0.0020(5) -0.0001(4) -0.0154(5)
C21 0.0220(5) 0.0274(5) 0.0244(5) -0.0014(4) -0.0040(4) -0.0076(4)
C22_1 0.0404(7) 0.0649(10) 0.0243(6) -0.0168(7) 0.0028(5) -0.0167(6)
F1_1 0.067(3) 0.094(3) 0.0194(11) 0.016(2) -0.0108(16) -0.0163(16)
F2_1 0.0384(15) 0.073(3) 0.0275(15) -0.0050(13) 0.0084(11) -0.0142(15)
F3_1 0.078(3) 0.082(3) 0.0393(17) -0.041(3) 0.0019(18) -0.0331(19)
C22_2 0.0404(7) 0.0649(10) 0.0243(6) -0.0168(7) 0.0028(5) -0.0167(6)
F1_2 0.074(3) 0.095(2) 0.0162(15) -0.015(2) -0.0011(16) -0.0060(15)
F2_2 0.069(3) 0.080(4) 0.036(3) 0.003(2) 0.0161(19) -0.032(3)
F3_2 0.070(3) 0.099(5) 0.0381(17) -0.039(3) -0.0064(17) -0.032(2)

loop_
_atom_type_symbol
_atom_type_description
_atom_type_scat_dispersion_real
_atom_type_scat_dispersion_imag
_atom_type_scat_source
C C 0.0033 0.0016 'International Tables Vol C Tables 4.2.6.8 and 6.1.1.4'
H H 0.0000 0.0000 'International Tables Vol C Tables 4.2.6.8 and 6.1.1.4'
F F 0.0171 0.0103 'International Tables Vol C Tables 4.2.6.8 and 6.1.1.4'

loop_
_geom_angle_atom_site_label_1
_geom_angle_atom_site_label_2
_geom_angle_atom_site_label_3
_geom_angle_site_symmetry_1
_geom_angle_site_symmetry_3
_geom_angle
_geom_angle_publ_flag
C2 C1 C9 . 2_666 121.68(10) ?
C2 C1 H1 . . 119.2 ?
C9 C1 H1 2_666 . 119.2 ?
C1 C2 C3 . . 120.25(10) ?
C1 C2 H2 . . 119.9 ?
C3 C2 H2 . . 119.9 ?
C4 C3 C2 . . 120.08(10) ?
C4 C3 H3 . . 120.0 ?
C2 C3 H3 . . 120.0 ?
C3 C4 C5 . . 121.85(10) ?
C3 C4 H4 . . 119.1 ?
C5 C4 H4 . . 119.1 ?
C6 C5 C4 . . 121.80(9) ?
C6 C5 C9 . 2_666 120.11(9) ?
C4 C5 C9 . 2_666 118.03(9) ?
C5 C6 C7 . . 120.62(9) ?
C5 C6 C10 . . 115.56(9) ?
C7 C6 C10 . . 123.53(9) ?
C6 C7 C8 . . 122.23(9) ?
C6 C7 C7 . 2_666 119.09(11) ?
C8 C7 C7 . 2_666 118.69(11) ?
C9 C8 C7 . . 120.80(9) ?
C9 C8 C16 . . 115.15(9) ?
C7 C8 C16 . . 123.75(9) ?
C8 C9 C1 . 2_666 121.55(9) ?
C8 C9 C5 . 2_666 120.27(9) ?
C1 C9 C5 2_666 2_666 118.08(9) ?
C15 C10 C11 . . 118.58(10) ?
C15 C10 C6 . . 118.84(9) ?
C11 C10 C6 . . 122.37(9) ?
C12 C11 C10 . . 120.59(10) ?
C12 C11 H11 . . 119.7 ?
C10 C11 H11 . . 119.7 ?
C13 C12 C11 . . 120.20(11) ?
C13 C12 H12 . . 119.9 ?
C11 C12 H12 . . 119.9 ?
C14 C13 C12 . . 119.84(10) ?
C14 C13 H13 . . 120.1 ?
C12 C13 H13 . . 120.1 ?
C13 C14 C15 . . 120.01(11) ?
C13 C14 H14 . . 120.0 ?
C15 C14 H14 . . 120.0 ?
C10 C15 C14 . . 120.75(10) ?
C10 C15 H15 . . 119.6 ?
C14 C15 H15 . . 119.6 ?
C17 C16 C21 . . 118.79(10) ?
C17 C16 C8 . . 118.56(9) ?
C21 C16 C8 . . 122.33(10) ?
C16 C17 C18 . . 120.88(11) ?
C16 C17 H17 . . 119.6 ?
C18 C17 H17 . . 119.6 ?
C19 C18 C17 . . 119.39(11) ?
C19 C18 H18 . . 120.3 ?
C17 C18 H18 . . 120.3 ?
C18 C19 C20 . . 120.61(11) ?
C18 C19 C22_2 . . 120.29(12) ?
C20 C19 C22_2 . . 119.07(12) ?
C18 C19 C22_1 . . 120.29(12) ?
C20 C19 C22_1 . . 119.07(12) ?
C19 C20 C21 . . 119.64(11) ?
C19 C20 H20 . . 120.2 ?
C21 C20 H20 . . 120.2 ?
C20 C21 C16 . . 120.64(11) ?
C20 C21 H21 . . 119.7 ?
C16 C21 H21 . . 119.7 ?
F1_1 C22_1 F2_1 . . 106.7(5) ?
F1_1 C22_1 F3_1 . . 108.0(3) ?
F2_1 C22_1 F3_1 . . 100.8(5) ?
F1_1 C22_1 C19 . . 115.9(4) ?
F2_1 C22_1 C19 . . 113.7(4) ?
F3_1 C22_1 C19 . . 110.6(3) ?
F2_2 C22_2 F3_2 . . 112.2(6) ?
F2_2 C22_2 F1_2 . . 107.4(6) ?
F3_2 C22_2 F1_2 . . 103.0(4) ?
F2_2 C22_2 C19 . . 112.4(5) ?
F3_2 C22_2 C19 . . 112.7(3) ?
F1_2 C22_2 C19 . . 108.5(4) ?

loop_
_geom_bond_atom_site_label_1
_geom_bond_atom_site_label_2
_geom_bond_site_symmetry_2
_geom_bond_distance
_geom_bond_publ_flag
C1 C2 . 1.3608(16) ?
C1 C9 2_666 1.4369(15) ?
C1 H1 . 0.9500 ?
C2 C3 . 1.4205(16) ?
C2 H2 . 0.9500 ?
C3 C4 . 1.3610(16) ?
C3 H3 . 0.9500 ?
C4 C5 . 1.4348(14) ?
C4 H4 . 0.9500 ?
C5 C6 . 1.4033(14) ?
C5 C9 2_666 1.4375(14) ?
C6 C7 . 1.4263(14) ?
C6 C10 . 1.4995(14) ?
C7 C8 . 1.4263(14) ?
C7 C7 2_666 1.4703(19) ?
C8 C9 . 1.4023(14) ?
C8 C16 . 1.4999(14) ?
C10 C15 . 1.3934(15) ?
C10 C11 . 1.3964(15) ?
C11 C12 . 1.3913(15) ?
C11 H11 . 0.9500 ?
C12 C13 . 1.3859(17) ?
C12 H12 . 0.9500 ?
C13 C14 . 1.3849(18) ?
C13 H13 . 0.9500 ?
C14 C15 . 1.3941(16) ?
C14 H14 . 0.9500 ?
C15 H15 . 0.9500 ?
C16 C17 . 1.3913(15) ?
C16 C21 . 1.3961(15) ?
C17 C18 . 1.3931(15) ?
C17 H17 . 0.9500 ?
C18 C19 . 1.3843(18) ?
C18 H18 . 0.9500 ?
C19 C20 . 1.3873(19) ?
C19 C22_2 . 1.4985(17) ?
C19 C22_1 . 1.4985(17) ?
C20 C21 . 1.3887(16) ?
C20 H20 . 0.9500 ?
C21 H21 . 0.9500 ?
C22_1 F1_1 . 1.304(6) ?
C22_1 F2_1 . 1.341(6) ?
C22_1 F3_1 . 1.391(5) ?
C22_2 F2_2 . 1.310(7) ?
C22_2 F3_2 . 1.312(5) ?
C22_2 F1_2 . 1.385(7) ?

loop_
_geom_torsion_atom_site_label_1
_geom_torsion_atom_site_label_2
_geom_torsion_atom_site_label_3
_geom_torsion_atom_site_label_4
_geom_torsion_site_symmetry_1
_geom_torsion_site_symmetry_2
_geom_torsion_site_symmetry_3
_geom_torsion_site_symmetry_4
_geom_torsion
_geom_torsion_publ_flag
C9 C1 C2 C3 2_666 . . . 0.79(17) ?
C1 C2 C3 C4 . . . . 0.87(18) ?
C2 C3 C4 C5 . . . . -1.44(17) ?
C3 C4 C5 C6 . . . . 177.58(10) ?
C3 C4 C5 C9 . . . 2_666 0.34(16) ?
C4 C5 C6 C7 . . . . 177.15(9) ?
C9 C5 C6 C7 2_666 . . . -5.67(15) ?
C4 C5 C6 C10 . . . . -8.83(14) ?
C9 C5 C6 C10 2_666 . . . 168.36(9) ?
C5 C6 C7 C8 . . . . -174.59(9) ?
C10 C6 C7 C8 . . . . 11.87(15) ?
C5 C6 C7 C7 . . . 2_666 5.51(17) ?
C10 C6 C7 C7 . . . 2_666 -168.03(11) ?
C6 C7 C8 C9 . . . . -174.68(9) ?
C7 C7 C8 C9 2_666 . . . 5.21(17) ?
C6 C7 C8 C16 . . . . 11.95(15) ?
C7 C7 C8 C16 2_666 . . . -168.15(11) ?
C7 C8 C9 C1 . . . 2_666 178.61(9) ?
C16 C8 C9 C1 . . . 2_666 -7.48(14) ?
C7 C8 C9 C5 . . . 2_666 -5.19(15) ?
C16 C8 C9 C5 . . . 2_666 168.72(9) ?
C5 C6 C10 C15 . . . . -88.19(12) ?
C7 C6 C10 C15 . . . . 85.65(13) ?
C5 C6 C10 C11 . . . . 86.42(13) ?
C7 C6 C10 C11 . . . . -99.74(13) ?
C15 C10 C11 C12 . . . . -2.11(17) ?
C6 C10 C11 C12 . . . . -176.74(10) ?
C10 C11 C12 C13 . . . . 0.71(18) ?
C11 C12 C13 C14 . . . . 0.72(19) ?
C12 C13 C14 C15 . . . . -0.7(2) ?
C11 C10 C15 C14 . . . . 2.13(18) ?
C6 C10 C15 C14 . . . . 176.95(11) ?
C13 C14 C15 C10 . . . . -0.75(19) ?
C9 C8 C16 C17 . . . . -85.58(12) ?
C7 C8 C16 C17 . . . . 88.13(13) ?
C9 C8 C16 C21 . . . . 87.83(13) ?
C7 C8 C16 C21 . . . . -98.47(13) ?
C21 C16 C17 C18 . . . . 1.56(17) ?
C8 C16 C17 C18 . . . . 175.21(10) ?
C16 C17 C18 C19 . . . . 0.25(18) ?
C17 C18 C19 C20 . . . . -1.17(18) ?
C17 C18 C19 C22_2 . . . . 176.56(11) ?
C17 C18 C19 C22_1 . . . . 176.56(11) ?
C18 C19 C20 C21 . . . . 0.23(19) ?
C22_2 C19 C20 C21 . . . . -177.52(11) ?
C22_1 C19 C20 C21 . . . . -177.52(11) ?
C19 C20 C21 C16 . . . . 1.63(18) ?
C17 C16 C21 C20 . . . . -2.51(17) ?
C8 C16 C21 C20 . . . . -175.90(10) ?
C18 C19 C22_1 F1_1 . . . . 9.6(7) ?
C20 C19 C22_1 F1_1 . . . . -172.7(7) ?
C18 C19 C22_1 F2_1 . . . . 133.7(5) ?
C20 C19 C22_1 F2_1 . . . . -48.5(5) ?
C18 C19 C22_1 F3_1 . . . . -113.8(7) ?
C20 C19 C22_1 F3_1 . . . . 64.0(7) ?
C18 C19 C22_2 F2_2 . . . . 146.7(8) ?
C20 C19 C22_2 F2_2 . . . . -35.6(8) ?
C18 C19 C22_2 F3_2 . . . . -85.3(9) ?
C20 C19 C22_2 F3_2 . . . . 92.4(9) ?
C18 C19 C22_2 F1_2 . . . . 28.0(5) ?
C20 C19 C22_2 F1_2 . . . . -154.2(5) ?
